data_4509359
loop_
_publ_author_name
'Hunger, Jens'
'Krautscheid, Harald'
'Sieler, Joachim'

_publ_section_title
;
 Hydrothermal Synthesis and Structure of Coordination Polymers by
 Combination of Bipyrazole and Aromatic Dicarboxylate Ligands
;
_journal_issue 11
_journal_name_full 'Crystal Growth &amp; Design'
_journal_page_first 4613
_journal_paper_doi 10.1021/cg801282r
_journal_volume 9
_journal_year 2009
_chemical_formula_moiety 'C22 H31 Ag N8 O2, H5.925 O5.305'
_chemical_formula_sum 'C22 H36.925 Ag N8 O7.305'
_chemical_formula_weight 638.25
_chemical_name_systematic
;
catena-((\m~2~-3,3',5,5'-tetramethyl-4,4'-bipyrazole)-(3,3',5,5'-
tetramethyl-4,4'-bipyrazole)-acetato-silver(i) hydrate)
;
_space_group_IT_number 88
_symmetry_cell_setting tetragonal
_symmetry_space_group_name_Hall '-I 4ad'
_symmetry_space_group_name_H-M 'I 41/a :2'
_atom_sites_solution_hydrogens geom
_atom_sites_solution_primary direct
_atom_sites_solution_secondary difmap
_audit_creation_method SHELXL-97
_cell_angle_alpha 90.00
_cell_angle_beta 90.00
_cell_angle_gamma 90.00
_cell_formula_units_Z 16
_cell_length_a 34.5676(12)
_cell_length_b 34.5676(12)
_cell_length_c 10.3008(4)
_cell_measurement_reflns_used 24902
_cell_measurement_temperature 100(1)
_cell_measurement_theta_max 27.90
_cell_measurement_theta_min 3.45
_cell_volume 12308.6(8)
_computing_cell_refinement 'RECIPE (Stoe & Cie, 2002)'
_computing_data_collection 'WinXpose (Stoe & Cie, 2002)'
_computing_data_reduction 'INTEGRATE (Stoe & Cie, 2002)'
_computing_molecular_graphics 'DIAMOND (Brandenburg, 1999)'
_computing_publication_material 'SHELXL97 and DIAMOND'
_computing_structure_refinement 'SHELXL97 (Sheldrick, 1997)'
_computing_structure_solution 'SHELXS97 (Sheldrick, 1997)'
_diffrn_ambient_temperature 100(1)
_diffrn_measured_fraction_theta_full 0.993
_diffrn_measured_fraction_theta_max 0.993
_diffrn_measurement_device_type 'Stoe IPDS-2T'
_diffrn_measurement_method '\w-scan and \f-scan'
_diffrn_radiation_monochromator graphite
_diffrn_radiation_source 'fine-focus sealed tube'
_diffrn_radiation_type MoK\a
_diffrn_radiation_wavelength 0.71073
_diffrn_reflns_av_R_equivalents 0.0693
_diffrn_reflns_av_sigmaI/netI 0.0734
_diffrn_reflns_limit_h_max 45
_diffrn_reflns_limit_h_min -45
_diffrn_reflns_limit_k_max 45
_diffrn_reflns_limit_k_min -45
_diffrn_reflns_limit_l_max 13
_diffrn_reflns_limit_l_min -13
_diffrn_reflns_number 23125
_diffrn_reflns_theta_full 27.91
_diffrn_reflns_theta_max 27.91
_diffrn_reflns_theta_min 3.55
_exptl_absorpt_coefficient_mu 0.706
_exptl_absorpt_correction_T_max 0.9439
_exptl_absorpt_correction_T_min 0.8646
_exptl_absorpt_correction_type numerical
_exptl_absorpt_process_details
;
[X-RED32 (Stoe & Cie, 2001);
crystal description using FACEIT (Stoe & Cie, 2002);
optimization using equivalent reflections
(X-SHAPE; Stoe & Cie, 1999)]
;
_exptl_crystal_colour colourless
_exptl_crystal_density_diffrn 1.378
_exptl_crystal_density_method 'not measured'
_exptl_crystal_description needle
_exptl_crystal_F_000 5286.0
_exptl_crystal_size_max 0.27
_exptl_crystal_size_mid 0.10
_exptl_crystal_size_min 0.09
_refine_diff_density_max 0.620
_refine_diff_density_min -0.833
_refine_diff_density_rms 0.068
_refine_ls_extinction_method none
_refine_ls_goodness_of_fit_ref 0.813
_refine_ls_hydrogen_treatment mixed
_refine_ls_matrix_type full
_refine_ls_number_parameters 445
_refine_ls_number_reflns 7322
_refine_ls_number_restraints 9
_refine_ls_restrained_S_all 0.813
_refine_ls_R_factor_all 0.0651
_refine_ls_R_factor_gt 0.0331
_refine_ls_shift/su_max 0.002
_refine_ls_shift/su_mean 0.000
_refine_ls_structure_factor_coef Fsqd
_refine_ls_weighting_details 'calc w=1/[\s^2^(Fo^2^)+(0.0319P)^2^+0.0000P] where P=(Fo^2^+2Fc^2^)/3'
_refine_ls_weighting_scheme calc
_refine_ls_wR_factor_gt 0.0628
_refine_ls_wR_factor_ref 0.0678
_reflns_number_gt 4792
_reflns_number_total 7322
_reflns_threshold_expression >2sigma(I)
_cod_data_source_file cg801282rsup1.cif
_cod_data_source_block 7
_cod_original_sg_symbol_H-M 'I 41/a'
_cod_database_code 4509359

loop_
_symmetry_equiv_pos_as_xyz
'x, y, z'
'-x+1/2, -y, z+1/2'
'-y+3/4, x+1/4, z+1/4'
'y+3/4, -x+3/4, z+3/4'
'x+1/2, y+1/2, z+1/2'
'-x+1, -y+1/2, z+1'
'-y+5/4, x+3/4, z+3/4'
'y+5/4, -x+5/4, z+5/4'
'-x, -y, -z'
'x-1/2, y, -z-1/2'
'y-3/4, -x-1/4, -z-1/4'
'-y-3/4, x-3/4, -z-3/4'
'-x+1/2, -y+1/2, -z+1/2'
'x, y+1/2, -z'
'y-1/4, -x+1/4, -z+1/4'
'-y-1/4, x-1/4, -z-1/4'

loop_
_atom_site_label
_atom_site_type_symbol
_atom_site_fract_x
_atom_site_fract_y
_atom_site_fract_z
_atom_site_U_iso_or_equiv
_atom_site_adp_type
_atom_site_occupancy
_atom_site_symmetry_multiplicity
_atom_site_calc_flag
_atom_site_refinement_flags
C1 C 0.53276(8) 0.47974(8) 0.2728(2) 0.0231(6) Uani 1 1 d .
C2 C 0.54303(8) 0.51757(8) 0.2435(2) 0.0202(5) Uani 1 1 d .
C3 C 0.58028(8) 0.51495(8) 0.1877(3) 0.0223(6) Uani 1 1 d .
C4 C 0.49748(9) 0.46308(9) 0.3337(3) 0.0339(7) Uani 1 1 d .
H4A H 0.5001 0.4360 0.340 0.051 Uiso 0.30(4) 1 calc PR
H4B H 0.4757 0.4691 0.282 0.051 Uiso 0.30(4) 1 calc PR
H4C H 0.4943 0.4736 0.418 0.051 Uiso 0.30(4) 1 calc PR
H4D H 0.4799 0.4832 0.353 0.051 Uiso 0.70(4) 1 calc PR
H4E H 0.5044 0.4500 0.411 0.051 Uiso 0.70(4) 1 calc PR
H4F H 0.4858 0.4455 0.276 0.051 Uiso 0.70(4) 1 calc PR
C5 C 0.60479(9) 0.54739(9) 0.1389(3) 0.0318(7) Uani 1 1 d .
H5A H 0.5969 0.5715 0.181 0.048 Uiso 0.13(4) 1 calc PR
H5B H 0.6016 0.5498 0.045 0.048 Uiso 0.13(4) 1 calc PR
H5C H 0.6320 0.5421 0.159 0.048 Uiso 0.13(4) 1 calc PR
H5D H 0.6234 0.5374 0.076 0.048 Uiso 0.87(4) 1 calc PR
H5E H 0.6187 0.5592 0.2118 0.048 Uiso 0.87(4) 1 calc PR
H5F H 0.5883 0.5669 0.097 0.048 Uiso 0.87(4) 1 calc PR
C6 C 0.48544(8) 0.56282(9) 0.2048(3) 0.0276(6) Uani 1 1 d .
C7 C 0.51954(8) 0.55242(8) 0.2660(2) 0.0221(6) Uani 1 1 d .
C8 C 0.52684(8) 0.58262(8) 0.3544(3) 0.0243(6) Uani 1 1 d .
C9 C 0.46318(11) 0.54278(11) 0.1002(3) 0.0467(10) Uani 1 1 d .
H9A H 0.4361 0.5492 0.108 0.070 Uiso 0.18(4) 1 calc PR
H9B H 0.4664 0.5151 0.109 0.070 Uiso 0.18(4) 1 calc PR
H9C H 0.4726 0.5510 0.016 0.070 Uiso 0.18(4) 1 calc PR
H9D H 0.4807 0.5277 0.047 0.070 Uiso 0.82(4) 1 calc PR
H9E H 0.4504 0.5618 0.047 0.070 Uiso 0.82(4) 1 calc PR
H9F H 0.4441 0.5259 0.1389 0.070 Uiso 0.82(4) 1 calc PR
C10 C 0.56074(9) 0.58675(9) 0.4441(3) 0.0350(7) Uani 1 1 d .
H10A H 0.5543 0.6041 0.5126 0.053 Uiso 0.98(4) 1 calc PR
H10B H 0.5823 0.5967 0.3972 0.053 Uiso 0.98(4) 1 calc PR
H10C H 0.5672 0.5622 0.4794 0.053 Uiso 0.98(4) 1 calc PR
H10D H 0.5815 0.5712 0.4136 0.053 Uiso 0.02(4) 1 calc PR
H10E H 0.5535 0.5786 0.5289 0.053 Uiso 0.02(4) 1 calc PR
H10F H 0.5687 0.6131 0.4467 0.053 Uiso 0.02(4) 1 calc PR
C11 C 0.62238(8) 0.46524(8) -0.3331(2) 0.0210(5) Uani 1 1 d .
C12 C 0.64308(7) 0.49803(7) -0.3001(2) 0.0194(5) Uani 1 1 d .
C13 C 0.65945(7) 0.48985(7) -0.1773(2) 0.0195(5) Uani 1 1 d .
C14 C 0.59833(9) 0.45646(8) -0.4495(3) 0.0291(6) Uani 1 1 d .
H14A H 0.5919 0.4305 -0.450 0.044 Uiso 0.42(4) 1 calc PR
H14B H 0.6122 0.462 -0.5238 0.044 Uiso 0.42(4) 1 calc PR
H14C H 0.5760 0.4712 -0.447 0.044 Uiso 0.42(4) 1 calc PR
H14D H 0.5948 0.4788 -0.498 0.044 Uiso 0.58(4) 1 calc PR
H14E H 0.5745 0.447 -0.4234 0.044 Uiso 0.58(4) 1 calc PR
H14F H 0.6107 0.4381 -0.500 0.044 Uiso 0.58(4) 1 calc PR
C15 C 0.68615(8) 0.51408(8) -0.0979(2) 0.0253(6) Uani 1 1 d .
H15A H 0.7048 0.4980 -0.058 0.038 Uiso 0.11(3) 1 calc PR
H15B H 0.6718 0.5274 -0.033 0.038 Uiso 0.11(3) 1 calc PR
H15C H 0.6988 0.5322 -0.1523 0.038 Uiso 0.11(3) 1 calc PR
H15D H 0.6788 0.5404 -0.1046 0.038 Uiso 0.89(3) 1 calc PR
H15E H 0.7118 0.5110 -0.1288 0.038 Uiso 0.89(3) 1 calc PR
H15F H 0.6848 0.5062 -0.0100 0.038 Uiso 0.89(3) 1 calc PR
C16 C 0.67949(7) 0.38472(7) 0.4157(2) 0.0191(5) Uani 1 1 d .
C17 C 0.64717(8) 0.53426(8) -0.3729(2) 0.0201(6) Uani 1 1 d .
C18 C 0.71004(8) 0.41465(8) 0.2549(2) 0.0197(5) Uani 1 1 d .
C19 C 0.66652(8) 0.36239(9) 0.5323(2) 0.0258(6) Uani 1 1 d .
H19A H 0.6397 0.3679 0.5496 0.039 Uiso 0.21(3) 1 calc PR
H19B H 0.6819 0.3697 0.6062 0.039 Uiso 0.21(3) 1 calc PR
H19C H 0.6696 0.3351 0.5162 0.039 Uiso 0.21(3) 1 calc PR
H19D H 0.6878 0.3473 0.5651 0.039 Uiso 0.79(3) 1 calc PR
H19E H 0.6456 0.3455 0.5084 0.039 Uiso 0.79(3) 1 calc PR
H19F H 0.6579 0.3801 0.5984 0.039 Uiso 0.79(3) 1 calc PR
C20 C 0.73920(9) 0.43264(9) 0.1658(3) 0.0307(7) Uani 1 1 d .
H20A H 0.7283 0.435 0.079 0.046 Uiso 0.50(3) 1 calc PR
H20B H 0.7623 0.4165 0.163 0.046 Uiso 0.50(3) 1 calc PR
H20C H 0.7460 0.4583 0.198 0.046 Uiso 0.50(3) 1 calc PR
H20D H 0.7627 0.438 0.214 0.046 Uiso 0.50(3) 1 calc PR
H20E H 0.7287 0.4565 0.130 0.046 Uiso 0.50(3) 1 calc PR
H20F H 0.7451 0.4148 0.095 0.046 Uiso 0.50(3) 1 calc PR
C21 C 0.57778(8) 0.36429(8) 0.1556(3) 0.0246(6) Uani 1 1 d .
C22 C 0.56014(10) 0.32554(9) 0.1286(3) 0.0384(8) Uani 1 1 d .
H22A H 0.5614 0.3102 0.204 0.058 Uiso 0.67(4) 1 calc PR
H22B H 0.5738 0.3133 0.061 0.058 Uiso 0.67(4) 1 calc PR
H22C H 0.5341 0.32877 0.104 0.058 Uiso 0.67(4) 1 calc PR
H22D H 0.5515 0.3247 0.042 0.058 Uiso 0.33(4) 1 calc PR
H22E H 0.5391 0.3215 0.185 0.058 Uiso 0.33(4) 1 calc PR
H22F H 0.5788 0.3061 0.142 0.058 Uiso 0.33(4) 1 calc PR
N1 N 0.59186(6) 0.47827(7) 0.1827(2) 0.0233(5) Uani 1 1 d .
N2 N 0.56262(7) 0.45743(7) 0.2356(2) 0.0236(5) Uani 1 1 d D
N3 N 0.49893(7) 0.60917(7) 0.3497(2) 0.0282(5) Uani 1 1 d .
N4 N 0.47393(8) 0.59636(8) 0.2569(2) 0.0295(6) Uani 1 1 d .
N5 N 0.64913(7) 0.45443(6) -0.13814(19) 0.0207(5) Uani 1 1 d .
N6 N 0.62711(7) 0.43994(7) -0.2350(2) 0.0217(5) Uani 1 1 d .
N7 N 0.67278(6) 0.41393(6) 0.22268(19) 0.0202(5) Uani 1 1 d .
N8 N 0.65450(7) 0.39571(6) 0.3228(2) 0.0200(4) Uani 1 1 d .
O1 O 0.59424(6) 0.38198(6) 0.06449(19) 0.0293(4) Uani 1 1 d .
O2 O 0.57578(6) 0.37784(5) 0.27109(17) 0.0238(4) Uani 1 1 d .
O3 O 0.40412(6) 0.63302(5) 0.18772(19) 0.0274(7) Uani 1.000(7) 1 d PD
O4 O 0.47723(7) 0.65628(7) 0.5669(2) 0.0392(8) Uani 0.963(7) 1 d PD
O5 O 0.61020(10) 0.29271(8) 0.7374(3) 0.0708(9) Uani 1 1 d .
O6 O 0.55824(14) 0.25113(10) 0.9087(4) 0.114(2) Uani 0.979(12) 1 d P
O7 O 0.5000 0.7500 0.3496(7) 0.038(3) Uani 0.451(12) 2 d SP
O8 O 0.4377(2) 0.72131(16) 0.4952(5) 0.044(2) Uani 0.471(10) 1 d PD
O9 O 0.4082(2) 0.70959(19) 0.5103(6) 0.069(2) Uani 0.529(10) 1 d PD
O10 O 0.4787(6) 0.7169(8) 0.435(3) 0.079(12) Uani 0.136(11) 1 d P
Ag1 Ag 0.637124(6) 0.441515(6) 0.068442(18) 0.02271(6) Uani 1 1 d .
H2N H 0.5655(8) 0.4340(5) 0.242(3) 0.017(7) Uiso 1 1 d D
H3A H 0.4044(13) 0.6306(13) 0.0949(4) 0.087(15) Uiso 1.000(7) 1 d PD
H3B H 0.3919(12) 0.6562(8) 0.218(5) 0.102(18) Uiso 1.000(7) 1 d PD
H4G H 0.4566(9) 0.6428(12) 0.610(4) 0.084(16) Uiso 0.963(7) 1 d PD
H4H H 0.4814(16) 0.6394(13) 0.494(3) 0.11(2) Uiso 0.963(7) 1 d PD
H4N H 0.4545(10) 0.6085(10) 0.238(3) 0.037(10) Uiso 1 1 d .
H6N H 0.6174(8) 0.4172(8) -0.230(3) 0.014(7) Uiso 1 1 d .
H8A H 0.444(3) 0.6951(10) 0.516(9) 0.078(15) Uiso 0.471(10) 1 d PD
H8B H 0.4619(16) 0.729(3) 0.533(10) 0.078(15) Uiso 0.471(10) 1 d PD
H8N H 0.6309(10) 0.3887(9) 0.318(3) 0.034(9) Uiso 1 1 d .
H9G H 0.415(3) 0.7321(15) 0.559(7) 0.078(15) Uiso 0.529(10) 1 d PD
H9H H 0.3810(6) 0.710(3) 0.492(8) 0.078(15) Uiso 0.529(10) 1 d PD

loop_
_atom_site_aniso_label
_atom_site_aniso_U_11
_atom_site_aniso_U_22
_atom_site_aniso_U_33
_atom_site_aniso_U_23
_atom_site_aniso_U_13
_atom_site_aniso_U_12
C1 0.0251(14) 0.0262(14) 0.0180(12) -0.0009(11) -0.0029(11) -0.0002(12)
C2 0.0255(14) 0.0210(13) 0.0142(11) 0.0004(10) -0.0033(10) -0.0022(11)
C3 0.0267(14) 0.0239(14) 0.0163(12) 0.0006(11) -0.0017(11) 0.0033(11)
C4 0.0301(16) 0.0297(16) 0.0418(17) 0.0002(14) 0.0053(14) -0.0035(13)
C5 0.0326(17) 0.0300(16) 0.0327(15) 0.0063(13) 0.0117(13) 0.0020(13)
C6 0.0317(16) 0.0324(16) 0.0187(13) -0.0011(12) 0.0010(12) 0.0086(13)
C7 0.0244(14) 0.0238(14) 0.0180(12) 0.0019(11) 0.0036(11) 0.0015(11)
C8 0.0229(13) 0.0260(14) 0.0242(14) 0.0009(11) 0.0084(11) -0.0066(11)
C9 0.050(2) 0.058(2) 0.0321(17) -0.0222(16) -0.0155(15) 0.0276(18)
C10 0.0283(16) 0.0400(18) 0.0368(17) -0.0103(15) 0.0009(14) -0.0074(13)
C11 0.0279(14) 0.0233(13) 0.0118(11) 0.0002(10) 0.0006(10) 0.0040(11)
C12 0.0229(13) 0.0218(13) 0.0134(11) 0.0016(10) 0.0022(10) 0.0017(11)
C13 0.0214(13) 0.0225(13) 0.0145(11) 0.0014(11) 0.0032(11) 0.0001(10)
C14 0.0412(17) 0.0283(15) 0.0178(13) 0.0009(12) -0.0052(12) -0.0009(13)
C15 0.0279(15) 0.0295(15) 0.0185(13) 0.0030(11) -0.0006(11) -0.0048(12)
C16 0.0236(13) 0.0209(13) 0.0128(11) 0.0002(10) -0.0014(10) 0.0019(10)
C17 0.0226(14) 0.0261(14) 0.0116(11) 0.0036(10) 0.0010(10) -0.0013(11)
C18 0.0220(14) 0.0226(14) 0.0144(12) 0.0020(10) -0.0035(10) -0.0017(11)
C19 0.0284(15) 0.0325(16) 0.0165(12) 0.0054(11) 0.0010(11) -0.0016(12)
C20 0.0317(16) 0.0414(18) 0.0191(13) 0.0074(13) -0.0026(12) -0.0073(13)
C21 0.0230(14) 0.0247(14) 0.0260(14) -0.0017(11) -0.0068(11) 0.0028(11)
C22 0.045(2) 0.0345(18) 0.0351(16) -0.0064(14) -0.0026(15) -0.0078(15)
N1 0.0239(11) 0.0282(12) 0.0177(10) 0.0022(10) 0.0004(10) -0.0009(10)
N2 0.0310(13) 0.0190(12) 0.0208(11) 0.0014(10) -0.0014(10) -0.0004(11)
N3 0.0269(13) 0.0271(13) 0.0305(13) -0.0039(10) 0.0051(10) -0.0007(10)
N4 0.0292(14) 0.0338(15) 0.0254(12) 0.0002(11) 0.0007(11) 0.0106(12)
N5 0.0293(13) 0.0207(12) 0.0119(9) 0.0025(8) 0.0018(9) 0.0023(9)
N6 0.0318(13) 0.0188(12) 0.0147(9) 0.0010(10) 0.0011(9) -0.0011(10)
N7 0.0225(12) 0.0261(12) 0.0119(9) 0.0032(8) -0.0018(8) 0.0000(10)
N8 0.0197(11) 0.0261(12) 0.0143(10) 0.0019(9) 0.0002(10) -0.0004(9)
O1 0.0352(11) 0.0299(11) 0.0228(9) 0.0014(9) -0.0023(9) -0.0012(9)
O2 0.0271(10) 0.0229(10) 0.0213(9) -0.0016(8) -0.0006(8) -0.0014(8)
O3 0.0358(12) 0.0241(11) 0.0221(11) -0.0007(9) -0.0005(9) 0.0037(9)
O4 0.0490(16) 0.0395(15) 0.0290(13) -0.0081(11) 0.0096(11) -0.0165(11)
O5 0.095(2) 0.0399(15) 0.077(2) -0.0103(15) 0.0179(17) 0.0025(15)
O6 0.172(5) 0.061(2) 0.109(3) -0.026(2) 0.073(3) -0.015(2)
O7 0.035(4) 0.039(5) 0.041(4) 0.000 0.000 0.010(3)
O8 0.069(5) 0.032(3) 0.030(3) 0.002(2) 0.003(3) 0.011(3)
O9 0.078(6) 0.064(4) 0.066(4) -0.004(3) 0.016(4) -0.017(4)
O10 0.038(13) 0.11(2) 0.09(2) -0.008(16) -0.017(13) 0.037(12)
Ag1 0.02748(12) 0.02721(12) 0.01343(8) 0.00497(9) -0.00334(9) -0.00022(10)

loop_
_atom_type_symbol
_atom_type_description
_atom_type_scat_dispersion_real
_atom_type_scat_dispersion_imag
_atom_type_scat_source
C C 0.0033 0.0016 'International Tables Vol C Tables 4.2.6.8 and 6.1.1.4'
H H 0.0000 0.0000 'International Tables Vol C Tables 4.2.6.8 and 6.1.1.4'
N N 0.0061 0.0033 'International Tables Vol C Tables 4.2.6.8 and 6.1.1.4'
O O 0.0106 0.0060 'International Tables Vol C Tables 4.2.6.8 and 6.1.1.4'
Ag Ag -0.8971 1.1015 'International Tables Vol C Tables 4.2.6.8 and 6.1.1.4'

loop_
_geom_angle_atom_site_label_1
_geom_angle_atom_site_label_2
_geom_angle_atom_site_label_3
_geom_angle
_geom_angle_site_symmetry_1
_geom_angle_site_symmetry_3
N2 C1 C2 106.4(2) . .
N2 C1 C4 121.9(3) . .
C2 C1 C4 131.8(3) . .
C1 C2 C3 105.2(2) . .
C1 C2 C7 126.6(2) . .
C3 C2 C7 128.3(2) . .
N1 C3 C2 110.5(2) . .
N1 C3 C5 122.2(2) . .
C2 C3 C5 127.3(2) . .
C1 C4 H4A 109.5 . .
C1 C4 H4B 109.5 . .
H4A C4 H4B 109.5 . .
C1 C4 H4C 109.5 . .
H4A C4 H4C 109.5 . .
H4B C4 H4C 109.5 . .
C1 C4 H4D 109.5 . .
H4A C4 H4D 141.1 . .
H4B C4 H4D 56.3 . .
H4C C4 H4D 56.3 . .
C1 C4 H4E 109.5 . .
H4A C4 H4E 56.3 . .
H4B C4 H4E 141.1 . .
H4C C4 H4E 56.3 . .
H4D C4 H4E 109.5 . .
C1 C4 H4F 109.5 . .
H4A C4 H4F 56.3 . .
H4B C4 H4F 56.3 . .
H4C C4 H4F 141.1 . .
H4D C4 H4F 109.5 . .
H4E C4 H4F 109.5 . .
C3 C5 H5A 109.5 . .
C3 C5 H5B 109.5 . .
H5A C5 H5B 109.5 . .
C3 C5 H5C 109.5 . .
H5A C5 H5C 109.5 . .
H5B C5 H5C 109.5 . .
C3 C5 H5D 109.5 . .
H5A C5 H5D 141.1 . .
H5B C5 H5D 56.3 . .
H5C C5 H5D 56.3 . .
C3 C5 H5E 109.5 . .
H5A C5 H5E 56.3 . .
H5B C5 H5E 141.1 . .
H5C C5 H5E 56.3 . .
H5D C5 H5E 109.5 . .
C3 C5 H5F 109.5 . .
H5A C5 H5F 56.3 . .
H5B C5 H5F 56.3 . .
H5C C5 H5F 141.1 . .
H5D C5 H5F 109.5 . .
H5E C5 H5F 109.5 . .
N4 C6 C7 107.2(3) . .
N4 C6 C9 122.5(3) . .
C7 C6 C9 130.3(3) . .
C6 C7 C8 104.8(2) . .
C6 C7 C2 127.6(2) . .
C8 C7 C2 127.6(2) . .
N3 C8 C7 110.9(2) . .
N3 C8 C10 121.5(3) . .
C7 C8 C10 127.5(3) . .
C6 C9 H9A 109.5 . .
C6 C9 H9B 109.5 . .
H9A C9 H9B 109.5 . .
C6 C9 H9C 109.5 . .
H9A C9 H9C 109.5 . .
H9B C9 H9C 109.5 . .
C6 C9 H9D 109.5 . .
H9A C9 H9D 141.1 . .
H9B C9 H9D 56.3 . .
H9C C9 H9D 56.3 . .
C6 C9 H9E 109.5 . .
H9A C9 H9E 56.3 . .
H9B C9 H9E 141.1 . .
H9C C9 H9E 56.3 . .
H9D C9 H9E 109.5 . .
C6 C9 H9F 109.5 . .
H9A C9 H9F 56.3 . .
H9B C9 H9F 56.3 . .
H9C C9 H9F 141.1 . .
H9D C9 H9F 109.5 . .
H9E C9 H9F 109.5 . .
C8 C10 H10A 109.5 . .
C8 C10 H10B 109.5 . .
H10A C10 H10B 109.5 . .
C8 C10 H10C 109.5 . .
H10A C10 H10C 109.5 . .
H10B C10 H10C 109.5 . .
C8 C10 H10D 109.5 . .
H10A C10 H10D 141.1 . .
H10B C10 H10D 56.3 . .
H10C C10 H10D 56.3 . .
C8 C10 H10E 109.5 . .
H10A C10 H10E 56.3 . .
H10B C10 H10E 141.1 . .
H10C C10 H10E 56.3 . .
H10D C10 H10E 109.5 . .
C8 C10 H10F 109.5 . .
H10A C10 H10F 56.3 . .
H10B C10 H10F 56.3 . .
H10C C10 H10F 141.1 . .
H10D C10 H10F 109.5 . .
H10E C10 H10F 109.5 . .
N6 C11 C12 106.6(2) . .
N6 C11 C14 122.7(2) . .
C12 C11 C14 130.8(2) . .
C11 C12 C13 105.2(2) . .
C11 C12 C17 128.6(2) . .
C13 C12 C17 126.1(2) . .
N5 C13 C12 110.2(2) . .
N5 C13 C15 120.9(2) . .
C12 C13 C15 128.8(2) . .
C11 C14 H14A 109.5 . .
C11 C14 H14B 109.5 . .
H14A C14 H14B 109.5 . .
C11 C14 H14C 109.5 . .
H14A C14 H14C 109.5 . .
H14B C14 H14C 109.5 . .
C11 C14 H14D 109.5 . .
H14A C14 H14D 141.1 . .
H14B C14 H14D 56.3 . .
H14C C14 H14D 56.3 . .
C11 C14 H14E 109.5 . .
H14A C14 H14E 56.3 . .
H14B C14 H14E 141.1 . .
H14C C14 H14E 56.3 . .
H14D C14 H14E 109.5 . .
C11 C14 H14F 109.5 . .
H14A C14 H14F 56.3 . .
H14B C14 H14F 56.3 . .
H14C C14 H14F 141.1 . .
H14D C14 H14F 109.5 . .
H14E C14 H14F 109.5 . .
C13 C15 H15A 109.5 . .
C13 C15 H15B 109.5 . .
H15A C15 H15B 109.5 . .
C13 C15 H15C 109.5 . .
H15A C15 H15C 109.5 . .
H15B C15 H15C 109.5 . .
C13 C15 H15D 109.5 . .
H15A C15 H15D 141.1 . .
H15B C15 H15D 56.3 . .
H15C C15 H15D 56.3 . .
C13 C15 H15E 109.5 . .
H15A C15 H15E 56.3 . .
H15B C15 H15E 141.1 . .
H15C C15 H15E 56.3 . .
H15D C15 H15E 109.5 . .
C13 C15 H15F 109.5 . .
H15A C15 H15F 56.3 . .
H15B C15 H15F 56.3 . .
H15C C15 H15F 141.1 . .
H15D C15 H15F 109.5 . .
H15E C15 H15F 109.5 . .
N8 C16 C17 106.8(2) . 7_545
N8 C16 C19 121.6(2) . .
C17 C16 C19 131.5(2) 7_545 .
C16 C17 C18 105.3(2) 8_453 8_453
C16 C17 C12 126.6(2) 8_453 .
C18 C17 C12 128.1(2) 8_453 .
N7 C18 C17 110.5(2) . 7_545
N7 C18 C20 120.4(2) . .
C17 C18 C20 129.1(2) 7_545 .
C16 C19 H19A 109.5 . .
C16 C19 H19B 109.5 . .
H19A C19 H19B 109.5 . .
C16 C19 H19C 109.5 . .
H19A C19 H19C 109.5 . .
H19B C19 H19C 109.5 . .
C16 C19 H19D 109.5 . .
H19A C19 H19D 141.1 . .
H19B C19 H19D 56.3 . .
H19C C19 H19D 56.3 . .
C16 C19 H19E 109.5 . .
H19A C19 H19E 56.3 . .
H19B C19 H19E 141.1 . .
H19C C19 H19E 56.3 . .
H19D C19 H19E 109.5 . .
C16 C19 H19F 109.5 . .
H19A C19 H19F 56.3 . .
H19B C19 H19F 56.3 . .
H19C C19 H19F 141.1 . .
H19D C19 H19F 109.5 . .
H19E C19 H19F 109.5 . .
C18 C20 H20A 109.5 . .
C18 C20 H20B 109.5 . .
H20A C20 H20B 109.5 . .
C18 C20 H20C 109.5 . .
H20A C20 H20C 109.5 . .
H20B C20 H20C 109.5 . .
C18 C20 H20D 109.5 . .
H20A C20 H20D 141.1 . .
H20B C20 H20D 56.3 . .
H20C C20 H20D 56.3 . .
C18 C20 H20E 109.5 . .
H20A C20 H20E 56.3 . .
H20B C20 H20E 141.1 . .
H20C C20 H20E 56.3 . .
H20D C20 H20E 109.5 . .
C18 C20 H20F 109.5 . .
H20A C20 H20F 56.3 . .
H20B C20 H20F 56.3 . .
H20C C20 H20F 141.1 . .
H20D C20 H20F 109.5 . .
H20E C20 H20F 109.5 . .
O1 C21 O2 122.7(3) . .
O1 C21 C22 118.7(2) . .
O2 C21 C22 118.5(3) . .
C21 C22 H22A 109.5 . .
C21 C22 H22B 109.5 . .
H22A C22 H22B 109.5 . .
C21 C22 H22C 109.5 . .
H22A C22 H22C 109.5 . .
H22B C22 H22C 109.5 . .
C21 C22 H22D 109.5 . .
H22A C22 H22D 141.1 . .
H22B C22 H22D 56.3 . .
H22C C22 H22D 56.3 . .
C21 C22 H22E 109.5 . .
H22A C22 H22E 56.3 . .
H22B C22 H22E 141.1 . .
H22C C22 H22E 56.3 . .
H22D C22 H22E 109.5 . .
C21 C22 H22F 109.5 . .
H22A C22 H22F 56.3 . .
H22B C22 H22F 56.3 . .
H22C C22 H22F 141.1 . .
H22D C22 H22F 109.5 . .
H22E C22 H22F 109.5 . .
C3 N1 N2 105.5(2) . .
C3 N1 Ag1 137.72(18) . .
N2 N1 Ag1 114.40(17) . .
C1 N2 N1 112.5(2) . .
C1 N2 H2N 130(2) . .
N1 N2 H2N 118(2) . .
C8 N3 N4 105.1(2) . .
C6 N4 N3 112.0(2) . .
C6 N4 H4N 126(2) . .
N3 N4 H4N 122(2) . .
C13 N5 N6 105.5(2) . .
C13 N5 Ag1 121.63(17) . .
N6 N5 Ag1 121.96(16) . .
C11 N6 N5 112.4(2) . .
C11 N6 H6N 126.5(18) . .
N5 N6 H6N 121.1(18) . .
C18 N7 N8 105.6(2) . .
C18 N7 Ag1 134.92(17) . .
N8 N7 Ag1 118.77(16) . .
C16 N8 N7 111.8(2) . .
C16 N8 H8N 125(2) . .
N7 N8 H8N 122(2) . .
C21 O1 Ag1 130.35(17) . .
H3A O3 H3B 114(4) . .
H4G O4 H4H 100(4) . .
O10 O7 O10 114.1(19) 6_564 .
O9 O8 O10 149.2(12) . .
O9 O8 H8A 81(6) . .
O10 O8 H8A 77(6) . .
O9 O8 H8B 148(7) . .
O10 O8 H8B 53(7) . .
H8A O8 H8B 88(8) . .
O9 O8 H9G 52(2) . .
O10 O8 H9G 158(3) . .
H8A O8 H9G 111(7) . .
H8B O8 H9G 106(7) . .
O8 O9 H8A 45(3) . .
O8 O9 H9G 63(6) . .
H8A O9 H9G 92(7) . .
O8 O9 H9H 150(6) . .
H8A O9 H9H 158(6) . .
H9G O9 H9H 110(8) . .
O8 O10 O7 124.2(14) . .
O7 O10 H8B 115(5) . .
N5 Ag1 N7 131.98(8) . .
N5 Ag1 N1 120.04(8) . .
N7 Ag1 N1 104.16(8) . .
N5 Ag1 O1 104.93(7) . .
N7 Ag1 O1 89.28(7) . .
N1 Ag1 O1 93.33(7) . .

loop_
_geom_bond_atom_site_label_1
_geom_bond_atom_site_label_2
_geom_bond_distance
_geom_bond_site_symmetry_2
C1 N2 1.344(4) .
C1 C2 1.388(4) .
C1 C4 1.487(4) .
C2 C3 1.413(4) .
C2 C7 1.471(4) .
C3 N1 1.330(3) .
C3 C5 1.493(4) .
C4 H4A 0.9438 .
C4 H4B 0.9438 .
C4 H4C 0.9438 .
C4 H4D 0.9438 .
C4 H4E 0.9438 .
C4 H4F 0.9439 .
C5 H5A 0.9795 .
C5 H5B 0.9795 .
C5 H5C 0.9795 .
C5 H5D 0.9795 .
C5 H5E 0.9795 .
C5 H5F 0.9795 .
C6 N4 1.338(4) .
C6 C7 1.384(4) .
C6 C9 1.494(4) .
C7 C8 1.409(4) .
C8 N3 1.332(4) .
C8 C10 1.499(4) .
C9 H9A 0.9657 .
C9 H9B 0.9657 .
C9 H9C 0.9657 .
C9 H9D 0.9657 .
C9 H9E 0.9657 .
C9 H9F 0.9657 .
C10 H10A 0.9514 .
C10 H10B 0.9514 .
C10 H10C 0.9514 .
C10 H10D 0.9514 .
C10 H10E 0.9514 .
C10 H10F 0.9514 .
C11 N6 1.346(3) .
C11 C12 1.383(4) .
C11 C14 1.491(4) .
C12 C13 1.414(3) .
C12 C17 1.467(4) .
C13 N5 1.338(3) .
C13 C15 1.490(4) .
C14 H14A 0.9247 .
C14 H14B 0.9247 .
C14 H14C 0.9247 .
C14 H14D 0.9247 .
C14 H14E 0.9247 .
C14 H14F 0.9247 .
C15 H15A 0.9474 .
C15 H15B 0.9474 .
C15 H15C 0.9474 .
C15 H15D 0.9474 .
C15 H15E 0.9474 .
C15 H15F 0.9474 .
C16 N8 1.344(3) .
C16 C17 1.384(4) 7_545
C16 C19 1.496(3) .
C18 N7 1.330(3) .
C18 C17 1.410(3) 7_545
C18 C20 1.498(4) .
C19 H19A 0.9623 .
C19 H19B 0.9623 .
C19 H19C 0.9623 .
C19 H19D 0.9623 .
C19 H19E 0.9623 .
C19 H19F 0.9623 .
C20 H20A 0.9731 .
C20 H20B 0.9731 .
C20 H20C 0.9731 .
C20 H20D 0.9731 .
C20 H20E 0.9731 .
C20 H20F 0.9731 .
C21 O1 1.256(3) .
C21 O2 1.280(3) .
C21 C22 1.498(4) .
C22 H22A 0.9417 .
C22 H22B 0.9417 .
C22 H22C 0.9417 .
C22 H22D 0.9417 .
C22 H22E 0.9417 .
C22 H22F 0.9417 .
N1 N2 1.356(3) .
N1 Ag1 2.334(2) .
N2 H2N 0.817(17) .
N3 N4 1.363(3) .
N4 H4N 0.82(3) .
N5 N6 1.351(3) .
N5 Ag1 2.214(2) .
N6 H6N 0.86(3) .
N7 N8 1.364(3) .
N7 Ag1 2.225(2) .
N8 H8N 0.85(3) .
O1 Ag1 2.537(2) .
O3 H3A 0.960(6) .
O3 H3B 0.96(3) .
O4 H4G 0.960 .
O4 H4H 0.960 .
O7 O10 1.62(3) .
O8 O9 1.108(8) .
O8 O10 1.55(2) .
O8 H8A 0.960 .
O8 H8B 0.960 .
O9 H9G 0.960 .
O9 H9H 0.960 .
O10 H8B 1.23(11) .
